data_3500024
loop_
_publ_author_name
'Thierry Maris'

_publ_section_title
;
 4-Acetamidophenyl 2-hydroxybenzoate
;
_journal_name_full 'Personal communication to COD'
_journal_year 2015
_chemical_absolute_configuration ad
_chemical_formula_moiety 'C15 H13 N O4'
_chemical_formula_sum 'C15 H13 N O4'
_chemical_formula_weight 271.26
_chemical_name_common '4-Acetamidophenyl salicylate'
_chemical_name_systematic
;
 4-Acetamidophenyl 2-hydroxybenzoate 
;
_space_group_crystal_system monoclinic
_space_group_IT_number 9
_space_group_name_Hall 'C -2yc'
_space_group_name_H-M_alt 'C 1 c 1'
_symmetry_space_group_name_Hall 'C -2yc'
_symmetry_space_group_name_H-M 'C 1 c 1'
_atom_sites_solution_hydrogens geom
_atom_sites_solution_primary direct
_atom_sites_solution_secondary difmap
_audit_creation_date 2013-01-18
_audit_creation_method
;
  Olex2 1.2
  (compiled Dec  5 2012 16:20:19, GUI svn.r4385)
;
_cell_angle_alpha 90.00
_cell_angle_beta 100.040(2)
_cell_angle_gamma 90.00
_cell_formula_units_Z 4
_cell_length_a 5.7567(2)
_cell_length_b 25.8548(11)
_cell_length_c 8.7938(4)
_cell_measurement_reflns_used 8180
_cell_measurement_temperature 150
_cell_measurement_theta_max 73.189
_cell_measurement_theta_min 3.419
_cell_volume 1288.81(9)
_computing_cell_refinement 'SAINT v7.46A (Bruker, 2008)'
_computing_data_collection 'APEX2 (Bruker, 2008)'
_computing_data_reduction 'SAINT v7.46A (Bruker, 2008)'
_computing_molecular_graphics
;
O. V. Dolomanov, L. J. Bourhis, R. J. Gildea, J. A. K. Howard and H. Puschmann,
OLEX2: a complete structure solution, refinement and analysis program.
J. Appl. Cryst. (2009). 42, 339-341.
;
_computing_publication_material
;
O. V. Dolomanov, L. J. Bourhis, R. J. Gildea, J. A. K. Howard and H. Puschmann,
OLEX2: a complete structure solution, refinement and analysis program.
J. Appl. Cryst. (2009). 42, 339-341.
;
_computing_structure_refinement
;
XL, G.M. Sheldrick, Acta Cryst.
(2008). A64, 112-122
;
_computing_structure_solution
;
XS, G.M. Sheldrick, Acta Cryst.
(2008). A64, 112-122
;
_diffrn_ambient_temperature 150
_diffrn_detector 'CCD area detector'
_diffrn_detector_area_resol_mean 5.6
_diffrn_detector_type 'Bruker SMART CCD 6000 area detector'
_diffrn_measured_fraction_theta_full 0.995
_diffrn_measured_fraction_theta_max 0.995
_diffrn_measurement_device 'three-circle diffractometer'
_diffrn_measurement_device_type 'Bruker SMART CCD 6000 area detector'
_diffrn_measurement_method '\w scans'
_diffrn_radiation_monochromator 'Montel 200 Optics'
_diffrn_radiation_probe x-ray
_diffrn_radiation_type CuK\a
_diffrn_radiation_wavelength 1.54178
_diffrn_reflns_av_R_equivalents 0.0367
_diffrn_reflns_av_unetI/netI 0.0282
_diffrn_reflns_limit_h_max 7
_diffrn_reflns_limit_h_min -7
_diffrn_reflns_limit_k_max 31
_diffrn_reflns_limit_k_min -31
_diffrn_reflns_limit_l_max 10
_diffrn_reflns_limit_l_min -10
_diffrn_reflns_number 9191
_diffrn_reflns_theta_full 73.31
_diffrn_reflns_theta_max 73.31
_diffrn_reflns_theta_min 3.42
_diffrn_source 'FR591 Rotating Anode'
_diffrn_source_target Cu
_exptl_absorpt_coefficient_mu 0.852
_exptl_absorpt_correction_T_max 0.7638
_exptl_absorpt_correction_T_min 0.6335
_exptl_absorpt_correction_type multi-scan
_exptl_absorpt_process_details
;
? was used for absorption correction.
wR2(int) was 0.1249 before and 0.0516 after correction.
The Ratio of minimum to maximum transmission is 0.8294.
The \l/2 correction factor is Not present.
;
_exptl_crystal_colour 'clear light colourless'
_exptl_crystal_colour_lustre clear
_exptl_crystal_colour_modifier light
_exptl_crystal_colour_primary colourless
_exptl_crystal_density_diffrn 1.398
_exptl_crystal_density_method 'not measured'
_exptl_crystal_description needle
_exptl_crystal_F_000 568
_exptl_crystal_preparation Commercial
_exptl_crystal_recrystallization_method 'Recrystallized from EtOAc'
_exptl_crystal_size_max 0.32
_exptl_crystal_size_mid 0.18
_exptl_crystal_size_min 0.18
_exptl_special_details
;
 ? 
;
_geom_special_details
;
 All esds (except the esd in the dihedral angle between two l.s. planes) 
 are estimated using the full covariance matrix.  The cell esds are taken 
 into account individually in the estimation of esds in distances, angles 
 and torsion angles; correlations between esds in cell parameters are only 
 used when they are defined by crystal symmetry.  An approximate (isotropic) 
 treatment of cell esds is used for estimating esds involving l.s. planes. 
;
_refine_diff_density_max 0.191
_refine_diff_density_min -0.283
_refine_diff_density_rms 0.073
_refine_ls_abs_structure_details 'Flack H D (1983), Acta Cryst. A39, 876-881'
_refine_ls_abs_structure_Flack 0.00(18)
_refine_ls_extinction_coef 0.0393(15)
_refine_ls_extinction_expression Fc^*^=kFc[1+0.001xFc^2^\l^3^/sin(2\q)]^-1/4^
_refine_ls_extinction_method SHELXL
_refine_ls_goodness_of_fit_ref 1.135
_refine_ls_hydrogen_treatment constr
_refine_ls_matrix_type full
_refine_ls_number_parameters 185
_refine_ls_number_reflns 2285
_refine_ls_number_restraints 2
_refine_ls_restrained_S_all 1.135
_refine_ls_R_factor_all 0.0411
_refine_ls_R_factor_gt 0.0411
_refine_ls_shift/su_max 0.001
_refine_ls_shift/su_mean 0.000
_refine_ls_structure_factor_coef Fsqd
_refine_ls_weighting_details 'calc w=1/[\s^2^(Fo^2^)+(0.0676P)^2^+0.1496P] where P=(Fo^2^+2Fc^2^)/3'
_refine_ls_weighting_scheme calc
_refine_ls_wR_factor_gt 0.0954
_refine_ls_wR_factor_ref 0.0954
_refine_special_details
;
 Refinement of F^2^ against ALL reflections.  The weighted R-factor wR and 
 goodness of fit S are based on F^2^, conventional R-factors R are based 
 on F, with F set to zero for negative F^2^. The threshold expression of 
 F^2^ > 2sigma(F^2^) is used only for calculating R-factors(gt) etc. and is 
 not relevant to the choice of reflections for refinement.  R-factors based 
 on F^2^ are statistically about twice as large as those based on F, and R- 
 factors based on ALL data will be even larger. 
;
_reflns_number_gt 2278
_reflns_number_total 2285
_reflns_threshold_expression >2sigma(I)
_cod_data_source_file salophen.cif
_cod_data_source_block salophen
_cod_depositor_comments
;
The following automatic conversions were performed:

'_diffrn_radiation_probe' value 'X-ray' changed to 'x-ray' according
to the built-in table from CIF Core dictionary named 'cif_core.dic'
version 2.4.1 from 2010-06-29.

Automatic conversion script
Id: cif_fix_values 3392 2015-05-12 13:50:21Z andrius 
;
_cod_database_code 3500024
_olex2_refinement_description
;
1. Fixed Uiso
 At 1.2 times of:
  H2 of C2, H3 of C3, H4 of C4, H5 of C5, H9 of C9, H10 of C10, H1A of N1,
  H13 of C13, H12 of C12
 At 1.5 times of:
  {H15A,H15B,H15C} of C15, H1 of O1
2.a Aromatic/amide H refined with riding coordinates:
 N1(H1A), C2(H2), C3(H3), C4(H4), C5(H5), C9(H9), C10(H10), C12(H12), C13(H13)
2.b Idealised Me refined as rotating group:
 C15(H15A,H15B,H15C)
2.c Idealised tetrahedral OH refined as rotating group:
 O1(H1)
;

loop_
_space_group_symop_id
_space_group_symop_operation_xyz
1 'x, y, z'
2 'x, -y, z+1/2'
3 'x+1/2, y+1/2, z'
4 'x+1/2, -y+1/2, z+1/2'

loop_
_atom_site_label
_atom_site_type_symbol
_atom_site_fract_x
_atom_site_fract_y
_atom_site_fract_z
_atom_site_U_iso_or_equiv
_atom_site_adp_type
_atom_site_occupancy
_atom_site_symmetry_multiplicity
_atom_site_calc_flag
_atom_site_refinement_flags
_atom_site_disorder_assembly
_atom_site_disorder_group
O1 O -0.0369(2) 0.60125(5) 0.21838(15) 0.0403(3) Uani 1 1 d . . .
H1 H 0.0410 0.5755 0.1975 0.060 Uiso 1 1 calc R . .
O2 O 0.1293(2) 0.50644(4) 0.25363(14) 0.0324(3) Uani 1 1 d . . .
O3 O -0.0216(2) 0.45271(4) 0.41275(14) 0.0325(3) Uani 1 1 d . . .
O4 O 0.3392(2) 0.25798(5) 0.04241(16) 0.0392(3) Uani 1 1 d . . .
N1 N 0.5314(2) 0.28703(5) 0.27572(15) 0.0269(3) Uani 1 1 d . . .
H1A H 0.6539 0.2807 0.3483 0.032 Uiso 1 1 calc R . .
C1 C -0.1783(3) 0.58709(6) 0.31873(19) 0.0304(4) Uani 1 1 d . . .
C2 C -0.3392(3) 0.62388(7) 0.35517(19) 0.0352(4) Uani 1 1 d . . .
H2 H -0.3428 0.6575 0.3115 0.042 Uiso 1 1 calc R . .
C3 C -0.4916(3) 0.61143(7) 0.4537(2) 0.0360(4) Uani 1 1 d . . .
H3 H -0.6017 0.6365 0.4759 0.043 Uiso 1 1 calc R . .
C4 C -0.4872(3) 0.56243(7) 0.5217(2) 0.0352(4) Uani 1 1 d . . .
H4 H -0.5920 0.5543 0.5906 0.042 Uiso 1 1 calc R . .
C5 C -0.3285(3) 0.52614(6) 0.4874(2) 0.0308(3) Uani 1 1 d . . .
H5 H -0.3244 0.4928 0.5334 0.037 Uiso 1 1 calc R . .
C6 C -0.1725(3) 0.53756(6) 0.38527(19) 0.0272(3) Uani 1 1 d . . .
C7 C -0.0060(3) 0.49877(6) 0.34297(18) 0.0270(3) Uani 1 1 d . . .
C8 C 0.1217(3) 0.41208(6) 0.37375(19) 0.0285(4) Uani 1 1 d . . .
C9 C 0.3446(3) 0.40485(6) 0.45734(19) 0.0287(3) Uani 1 1 d . . .
H9 H 0.4061 0.4279 0.5386 0.034 Uiso 1 1 calc R . .
C10 C 0.4786(3) 0.36329(6) 0.42109(19) 0.0267(3) Uani 1 1 d . . .
H10 H 0.6338 0.3583 0.4768 0.032 Uiso 1 1 calc R . .
C11 C 0.3868(2) 0.32894(6) 0.30356(17) 0.0244(3) Uani 1 1 d . . .
C12 C 0.1586(3) 0.33645(6) 0.22172(19) 0.0282(3) Uani 1 1 d . . .
H12 H 0.0938 0.3130 0.1425 0.034 Uiso 1 1 calc R . .
C13 C 0.0270(3) 0.37844(6) 0.25691(19) 0.0304(4) Uani 1 1 d . . .
H13 H -0.1276 0.3840 0.2009 0.037 Uiso 1 1 calc R . .
C14 C 0.5046(3) 0.25528(6) 0.15105(19) 0.0274(3) Uani 1 1 d . . .
C15 C 0.6998(3) 0.21642(7) 0.1531(2) 0.0383(4) Uani 1 1 d . . .
H15A H 0.7948 0.2258 0.0750 0.057 Uiso 1 1 calc R . .
H15B H 0.6317 0.1820 0.1302 0.057 Uiso 1 1 calc R . .
H15C H 0.8000 0.2162 0.2554 0.057 Uiso 1 1 calc R . .

loop_
_atom_site_aniso_label
_atom_site_aniso_U_11
_atom_site_aniso_U_22
_atom_site_aniso_U_33
_atom_site_aniso_U_23
_atom_site_aniso_U_13
_atom_site_aniso_U_12
O1 0.0544(8) 0.0308(6) 0.0396(7) 0.0080(5) 0.0188(6) 0.0110(5)
O2 0.0331(6) 0.0298(6) 0.0364(7) 0.0015(5) 0.0117(5) 0.0034(4)
O3 0.0410(6) 0.0229(5) 0.0365(6) 0.0008(5) 0.0148(5) 0.0048(5)
O4 0.0432(7) 0.0371(6) 0.0335(7) -0.0094(5) -0.0035(6) 0.0062(5)
N1 0.0286(6) 0.0269(6) 0.0241(6) -0.0001(5) 0.0016(5) 0.0031(5)
C1 0.0341(8) 0.0303(8) 0.0252(8) -0.0005(6) 0.0009(6) 0.0047(6)
C2 0.0433(9) 0.0313(8) 0.0290(8) -0.0023(6) 0.0007(7) 0.0107(7)
C3 0.0338(8) 0.0403(9) 0.0313(9) -0.0091(7) -0.0009(7) 0.0104(7)
C4 0.0292(8) 0.0434(10) 0.0333(9) -0.0093(7) 0.0062(7) -0.0009(7)
C5 0.0284(7) 0.0304(8) 0.0329(9) -0.0045(6) 0.0031(6) -0.0029(6)
C6 0.0279(7) 0.0266(7) 0.0258(8) -0.0040(6) 0.0014(6) 0.0024(5)
C7 0.0283(7) 0.0249(7) 0.0261(8) -0.0026(6) 0.0007(6) -0.0002(6)
C8 0.0361(9) 0.0200(7) 0.0318(9) 0.0021(6) 0.0130(7) 0.0020(6)
C9 0.0333(8) 0.0250(7) 0.0283(8) -0.0045(6) 0.0071(6) -0.0078(6)
C10 0.0277(7) 0.0271(7) 0.0251(7) -0.0001(6) 0.0043(6) -0.0031(6)
C11 0.0283(8) 0.0214(6) 0.0239(7) 0.0018(5) 0.0059(6) -0.0006(5)
C12 0.0301(8) 0.0257(7) 0.0281(8) -0.0038(6) 0.0028(6) -0.0011(6)
C13 0.0293(8) 0.0308(8) 0.0299(9) -0.0004(6) 0.0015(6) 0.0032(6)
C14 0.0320(8) 0.0222(7) 0.0283(8) -0.0006(6) 0.0057(6) -0.0003(6)
C15 0.0428(9) 0.0301(8) 0.0421(9) -0.0033(7) 0.0082(8) 0.0088(7)

loop_
_atom_type_symbol
_atom_type_description
_atom_type_scat_dispersion_real
_atom_type_scat_dispersion_imag
_atom_type_scat_source
C C 0.0181 0.0091 'International Tables Vol C Tables 4.2.6.8 and 6.1.1.4'
H H 0.0000 0.0000 'International Tables Vol C Tables 4.2.6.8 and 6.1.1.4'
N N 0.0311 0.0180 'International Tables Vol C Tables 4.2.6.8 and 6.1.1.4'
O O 0.0492 0.0322 'International Tables Vol C Tables 4.2.6.8 and 6.1.1.4'

loop_
_geom_angle_atom_site_label_1
_geom_angle_atom_site_label_2
_geom_angle_atom_site_label_3
_geom_angle
_geom_angle_site_symmetry_1
_geom_angle_site_symmetry_3
C1 O1 H1 109.5 . .
C7 O3 C8 117.20(12) . .
C11 N1 H1A 116.0 . .
C14 N1 H1A 116.0 . .
C14 N1 C11 128.06(13) . .
O1 C1 C2 117.54(14) . .
O1 C1 C6 123.03(14) . .
C2 C1 C6 119.42(15) . .
C1 C2 H2 119.8 . .
C3 C2 C1 120.31(16) . .
C3 C2 H2 119.8 . .
C2 C3 H3 119.5 . .
C2 C3 C4 121.04(15) . .
C4 C3 H3 119.5 . .
C3 C4 H4 120.5 . .
C5 C4 C3 119.04(15) . .
C5 C4 H4 120.5 . .
C4 C5 H5 119.4 . .
C4 C5 C6 121.17(15) . .
C6 C5 H5 119.4 . .
C1 C6 C5 119.01(14) . .
C1 C6 C7 118.85(14) . .
C5 C6 C7 122.12(14) . .
O2 C7 O3 122.60(14) . .
O2 C7 C6 124.65(14) . .
O3 C7 C6 112.74(13) . .
C9 C8 O3 120.03(14) . .
C9 C8 C13 121.42(14) . .
C13 C8 O3 118.44(15) . .
C8 C9 H9 120.5 . .
C8 C9 C10 119.02(14) . .
C10 C9 H9 120.5 . .
C9 C10 H10 119.8 . .
C9 C10 C11 120.49(15) . .
C11 C10 H10 119.8 . .
C10 C11 N1 117.24(13) . .
C10 C11 C12 119.62(14) . .
C12 C11 N1 123.13(14) . .
C11 C12 H12 120.2 . .
C13 C12 C11 119.62(14) . .
C13 C12 H12 120.2 . .
C8 C13 C12 119.82(15) . .
C8 C13 H13 120.1 . .
C12 C13 H13 120.1 . .
O4 C14 N1 123.90(15) . .
O4 C14 C15 121.56(15) . .
N1 C14 C15 114.52(15) . .
C14 C15 H15A 109.5 . .
C14 C15 H15B 109.5 . .
C14 C15 H15C 109.5 . .
H15A C15 H15B 109.5 . .
H15A C15 H15C 109.5 . .
H15B C15 H15C 109.5 . .

loop_
_geom_bond_atom_site_label_1
_geom_bond_atom_site_label_2
_geom_bond_distance
_geom_bond_site_symmetry_2
O1 H1 0.8400 .
O1 C1 1.351(2) .
O2 C7 1.215(2) .
O3 C7 1.3500(19) .
O3 C8 1.4142(18) .
O4 C14 1.228(2) .
N1 H1A 0.8800 .
N1 C11 1.4136(18) .
N1 C14 1.357(2) .
C1 C2 1.403(2) .
C1 C6 1.406(2) .
C2 H2 0.9500 .
C2 C3 1.374(3) .
C3 H3 0.9500 .
C3 C4 1.399(3) .
C4 H4 0.9500 .
C4 C5 1.380(2) .
C5 H5 0.9500 .
C5 C6 1.407(2) .
C6 C7 1.479(2) .
C8 C9 1.376(2) .
C8 C13 1.383(2) .
C9 H9 0.9500 .
C9 C10 1.392(2) .
C10 H10 0.9500 .
C10 C11 1.395(2) .
C11 C12 1.397(2) .
C12 H12 0.9500 .
C12 C13 1.389(2) .
C13 H13 0.9500 .
C14 C15 1.505(2) .
C15 H15A 0.9800 .
C15 H15B 0.9800 .
C15 H15C 0.9800 .

loop_
_geom_hbond_atom_site_label_D
_geom_hbond_atom_site_label_H
_geom_hbond_atom_site_label_A
_geom_hbond_distance_DH
_geom_hbond_distance_HA
_geom_hbond_distance_DA
_geom_hbond_angle_DHA
_geom_hbond_site_symmetry_A
O1 H1 O2 0.84 1.90 2.6300(15) 144.8 .
O1 H1 O3 0.84 2.57 3.0429(17) 116.6 2_564
N1 H1A O4 0.88 2.10 2.9231(19) 154.9 4

loop_
_geom_torsion_atom_site_label_1
_geom_torsion_atom_site_label_2
_geom_torsion_atom_site_label_3
_geom_torsion_atom_site_label_4
_geom_torsion
_geom_torsion_site_symmetry_1
_geom_torsion_site_symmetry_2
_geom_torsion_site_symmetry_3
_geom_torsion_site_symmetry_4
O1 C1 C2 C3 178.47(16) . . . .
O1 C1 C6 C5 -179.28(15) . . . .
O1 C1 C6 C7 -0.6(2) . . . .
O3 C8 C9 C10 177.28(13) . . . .
O3 C8 C13 C12 -176.40(14) . . . .
N1 C11 C12 C13 179.49(14) . . . .
C1 C2 C3 C4 1.2(3) . . . .
C1 C6 C7 O2 0.1(2) . . . .
C1 C6 C7 O3 -178.86(14) . . . .
C2 C1 C6 C5 -0.1(2) . . . .
C2 C1 C6 C7 178.55(14) . . . .
C2 C3 C4 C5 -0.7(3) . . . .
C3 C4 C5 C6 -0.2(2) . . . .
C4 C5 C6 C1 0.6(2) . . . .
C4 C5 C6 C7 -178.05(14) . . . .
C5 C6 C7 O2 178.77(15) . . . .
C5 C6 C7 O3 -0.2(2) . . . .
C6 C1 C2 C3 -0.7(2) . . . .
C7 O3 C8 C9 90.30(18) . . . .
C7 O3 C8 C13 -93.53(18) . . . .
C8 O3 C7 O2 -2.2(2) . . . .
C8 O3 C7 C6 176.79(14) . . . .
C8 C9 C10 C11 -1.1(2) . . . .
C9 C8 C13 C12 -0.3(2) . . . .
C9 C10 C11 N1 -178.63(13) . . . .
C9 C10 C11 C12 0.1(2) . . . .
C10 C11 C12 C13 0.9(2) . . . .
C11 N1 C14 O4 -2.3(2) . . . .
C11 N1 C14 C15 176.20(14) . . . .
C11 C12 C13 C8 -0.8(2) . . . .
C13 C8 C9 C10 1.2(2) . . . .
C14 N1 C11 C10 -165.15(15) . . . .
C14 N1 C11 C12 16.2(2) . . . .

_cod_database_fobs_code 3500024
